data_7703687
loop_
_publ_author_name
'Hood, Thomas M.'
'Gyton, Matthew R.'
'Chaplin, Adrian B.'

_publ_section_title
;
 Synthesis and rhodium complexes of macrocyclic PNP and PONOP pincer
 ligands.
;
_journal_issue 7
_journal_name_full 'Dalton transactions (Cambridge, England : 2003)'
_journal_page_first 2077
_journal_page_last 2086
_journal_paper_doi 10.1039/c9dt04474d
_journal_volume 49
_journal_year 2020
_chemical_formula_moiety 'C41 H61 N P2 Rh, C32 H12 B F24'
_chemical_formula_sum 'C73 H73 B F24 N P2 Rh'
_chemical_formula_weight 1595.98
_chemical_melting_point ?
_space_group_crystal_system monoclinic
_space_group_IT_number 14
_space_group_name_Hall '-P 2yn'
_space_group_name_H-M_alt 'P 1 21/n 1'
_atom_sites_solution_hydrogens geom
_atom_sites_solution_primary dual
_atom_sites_solution_secondary difmap
_audit_creation_date 2019-05-10
_audit_creation_method
;
Olex2 1.2
(compiled 2018.05.29 svn.r3510 for OlexSys, GUI svn.r5506)
;
_audit_update_record
;
2019-11-20 deposited with the CCDC.	2019-12-11 downloaded from the CCDC.
;
_cell_angle_alpha 90
_cell_angle_beta 95.3071(10)
_cell_angle_gamma 90
_cell_formula_units_Z 4
_cell_length_a 13.62740(16)
_cell_length_b 13.36471(14)
_cell_length_c 39.2179(5)
_cell_measurement_reflns_used 51707
_cell_measurement_temperature 150(2)
_cell_measurement_theta_max 34.3450
_cell_measurement_theta_min 2.7230
_cell_volume 7111.99(14)
_computing_cell_refinement 'CrysAlisPro 1.171.39.46 (Rigaku OD, 2018)'
_computing_data_collection 'CrysAlisPro 1.171.39.46 (Rigaku OD, 2018)'
_computing_data_reduction 'CrysAlisPro 1.171.39.46 (Rigaku OD, 2018)'
_computing_molecular_graphics 'Olex2 (Dolomanov et al., 2009)'
_computing_publication_material 'Olex2 (Dolomanov et al., 2009)'
_computing_structure_refinement 'ShelXL (Sheldrick, 2015)'
_computing_structure_solution 'ShelXT (Sheldrick, 2015)'
_diffrn_ambient_temperature 150(2)
_diffrn_detector 'CCD plate'
_diffrn_detector_area_resol_mean 10.6093
_diffrn_detector_type AtlasS2
_diffrn_measured_fraction_theta_full 0.999
_diffrn_measured_fraction_theta_max 0.999
_diffrn_measurement_details
;
List of Runs (angles in degrees, time in seconds):

  # Type    Start    End  Width  t~exp~   \w     \q     \k     \f   Frames
#--------------------------------------------------------------------------
  1  \w   -110.00 -56.00   0.30    4.00    --  -23.16 178.00-180.00  180
  2  \w     -8.00 100.00   0.30    4.00    --   24.25  77.00   0.00  360
  3  \w    -48.00  51.00   0.30    4.00    --   24.25 -57.00-150.00  330
  4  \w    -50.00  49.00   0.30    4.00    --   24.25 -37.00 -60.00  330
  5  \w    -47.00  50.20   0.30    4.00    --  -23.16  37.00 120.00  324
  6  \w    -95.00 -69.80   0.30    4.00    --  -23.16 -57.00-150.00   84
  7  \w     -8.00 100.00   0.30    4.00    --   24.25  77.00 150.00  360
;
_diffrn_measurement_device 'four-circle diffractometer'
_diffrn_measurement_device_type 'Rigaku Oxford Diffraction: SuperNova, Dual, Cu at zero, AtlasS2'
_diffrn_measurement_method '\w scans'
_diffrn_orient_matrix_type 'CrysAlisPro convention (1999,Acta A55,543-557)'
_diffrn_orient_matrix_UB_11 -0.0238650000
_diffrn_orient_matrix_UB_12 0.0389720000
_diffrn_orient_matrix_UB_13 -0.0098498000
_diffrn_orient_matrix_UB_21 -0.0046097000
_diffrn_orient_matrix_UB_22 -0.0317926000
_diffrn_orient_matrix_UB_23 -0.0145453000
_diffrn_orient_matrix_UB_31 -0.0462789000
_diffrn_orient_matrix_UB_32 -0.0169287000
_diffrn_orient_matrix_UB_33 0.0046279000
_diffrn_radiation_monochromator mirror
_diffrn_radiation_probe x-ray
_diffrn_radiation_type MoK\a
_diffrn_radiation_wavelength 0.71073
_diffrn_reflns_av_R_equivalents 0.0277
_diffrn_reflns_av_unetI/netI 0.0208
_diffrn_reflns_Laue_measured_fraction_full 0.999
_diffrn_reflns_Laue_measured_fraction_max 0.999
_diffrn_reflns_limit_h_max 18
_diffrn_reflns_limit_h_min -18
_diffrn_reflns_limit_k_max 18
_diffrn_reflns_limit_k_min -18
_diffrn_reflns_limit_l_max 54
_diffrn_reflns_limit_l_min -53
_diffrn_reflns_number 113645
_diffrn_reflns_point_group_measured_fraction_full 0.999
_diffrn_reflns_point_group_measured_fraction_max 0.999
_diffrn_reflns_theta_full 29.575
_diffrn_reflns_theta_max 29.575
_diffrn_reflns_theta_min 3.002
_diffrn_source 'micro-focus sealed X-ray tube'
_diffrn_source_type 'SuperNova (Mo) X-ray Source'
_exptl_absorpt_coefficient_mu 0.391
_exptl_absorpt_correction_T_max 1.00000
_exptl_absorpt_correction_T_min 0.86105
_exptl_absorpt_correction_type multi-scan
_exptl_absorpt_process_details
;
CrysAlisPro 1.171.39.46 (Rigaku Oxford Diffraction, 2018)
Empirical absorption correction using spherical harmonics,
 implemented in SCALE3 ABSPACK scaling algorithm.
;
_exptl_crystal_colour orange
_exptl_crystal_colour_primary orange
_exptl_crystal_density_diffrn 1.491
_exptl_crystal_density_meas ?
_exptl_crystal_description block
_exptl_crystal_F_000 3256
_exptl_crystal_recrystallization_method 'Crystals grown from CH2Cl2-pentane at 293 K'
_exptl_crystal_size_max 0.6
_exptl_crystal_size_mid 0.6
_exptl_crystal_size_min 0.3
_refine_diff_density_max 0.599
_refine_diff_density_min -0.563
_refine_diff_density_rms 0.061
_refine_ls_extinction_method none
_refine_ls_goodness_of_fit_ref 1.035
_refine_ls_hydrogen_treatment constr
_refine_ls_matrix_type full
_refine_ls_number_parameters 944
_refine_ls_number_reflns 19935
_refine_ls_number_restraints 342
_refine_ls_restrained_S_all 1.083
_refine_ls_R_factor_all 0.0421
_refine_ls_R_factor_gt 0.0360
_refine_ls_shift/su_max 0.003
_refine_ls_shift/su_mean 0.000
_refine_ls_structure_factor_coef Fsqd
_refine_ls_weighting_details 'w=1/[\s^2^(Fo^2^)+(0.0358P)^2^+6.5345P] where P=(Fo^2^+2Fc^2^)/3'
_refine_ls_weighting_scheme calc
_refine_ls_wR_factor_gt 0.0864
_refine_ls_wR_factor_ref 0.0901
_reflns_Friedel_coverage 0.000
_reflns_number_gt 17587
_reflns_number_total 19935
_reflns_threshold_expression 'I > 2\s(I)'
_cod_data_source_file c9dt04474d3.cif
_cod_data_source_block 0410abc18s
_cod_depositor_comments
;
The following automatic conversions were performed:

data item '_chemical_melting_point' value 'not measured' was changed
to '?' -- the value is undefined or not given.

data item '_exptl_crystal_density_meas' value 'not measured' was
changed to '?' -- the value is perceived as not measured.

Automatic conversion script
Id: cif_fix_values 7556 2019-12-06 15:28:31Z antanas 
;
_cod_database_code 7703687
_shelx_shelxl_version_number 2014/7
_shelx_space_group_comment
;
The symmetry employed for this shelxl refinement is uniquely defined
by the following loop, which should always be used as a source of
symmetry information in preference to the above space-group names.
They are only intended as comments.
;
_olex2_refinement_description
;
1. Fixed Uiso
 At 1.2 times of:
  All C(H) groups, All C(H,H) groups
 At 1.5 times of:
  All C(H,H,H) groups
2. Restrained distances
 C216-F10 \\sim C216-F11 \\sim C216-F12 \\sim C216-F10A \\sim C216-F11A \\sim
C216-F12A
 with sigma of 0.01
 F10-F11 \\sim F11-F12 \\sim F12-F10 \\sim F10A-F11A \\sim F11A-F12A \\sim
F12A-F10A
 with sigma of 0.01
 C213-F10 \\sim C213-F11 \\sim C213-F12 \\sim C213-F10A \\sim C213-F11A \\sim
C213-F12A
 with sigma of 0.01
 C232-F22 \\sim C232-F23 \\sim C232-F24 \\sim C232-F22A \\sim C232-F23A \\sim
C232-F24A
 with sigma of 0.01
 F22-F23 \\sim F23-F24 \\sim F24-F22 \\sim F22A-F23A \\sim F23A-F24A \\sim
F24A-F22A
 with sigma of 0.01
 C229-F22 \\sim C229-F23 \\sim C229-F24 \\sim C229-F22A \\sim C229-F23A \\sim
C229-F24A
 with sigma of 0.01
3. Uiso/Uaniso restraints and constraints
F1 \\sim F2 \\sim F3 \\sim F4 \\sim F5 \\sim F6 \\sim F7 \\sim F8 \\sim F9
\\sim F10 \\sim F10A \\sim F11 \\sim F11A \\sim F12 \\sim F12A \\sim F13 \\sim
F14 \\sim F15 \\sim F16 \\sim F17 \\sim F18 \\sim F19 \\sim F20 \\sim F21 \\sim
F22 \\sim F22A \\sim F23 \\sim F23A \\sim F24 \\sim F24A: within 2A with sigma
of 0.01 and sigma for terminal atoms of 0.02
Uanis(F1) \\sim Ueq, Uanis(F2) \\sim Ueq, Uanis(F3) \\sim Ueq, Uanis(F4) \\sim
Ueq, Uanis(F5) \\sim Ueq, Uanis(F6) \\sim Ueq, Uanis(F7) \\sim Ueq, Uanis(F8)
\\sim Ueq, Uanis(F9) \\sim Ueq, Uanis(F10) \\sim Ueq, Uanis(F10A) \\sim Ueq,
Uanis(F11) \\sim Ueq, Uanis(F11A) \\sim Ueq, Uanis(F12) \\sim Ueq, Uanis(F12A)
\\sim Ueq, Uanis(F13) \\sim Ueq, Uanis(F14) \\sim Ueq, Uanis(F15) \\sim Ueq,
Uanis(F16) \\sim Ueq, Uanis(F17) \\sim Ueq, Uanis(F18) \\sim Ueq, Uanis(F19)
\\sim Ueq, Uanis(F20) \\sim Ueq, Uanis(F21) \\sim Ueq, Uanis(F22) \\sim Ueq,
Uanis(F22A) \\sim Ueq, Uanis(F23) \\sim Ueq, Uanis(F23A) \\sim Ueq, Uanis(F24)
\\sim Ueq, Uanis(F24A) \\sim Ueq: with sigma of 0.007 and sigma for terminal
atoms of 0.014
Uanis(F22) = Uanis(F22A)
Uanis(F24) = Uanis(F24A)
Uanis(F23) = Uanis(F23A)
Uanis(F10A) = Uanis(F10)
Uanis(F11A) = Uanis(F11)
Uanis(F12) = Uanis(F12A)
4. Others
 Sof(F22A)=Sof(F23A)=Sof(F24A)=1-FVAR(1)
 Sof(F22)=Sof(F23)=Sof(F24)=FVAR(1)
 Fixed Sof: F10(0.5) F10A(0.5) F11(0.5) F11A(0.5) F12(0.5) F12A(0.5)
5.a Secondary CH2 refined with riding coordinates:
 C107(H10C,H10D), C108(H10A,H10B), C117(H11A,H11B), C118(H11W,H11X), C119(H11I,
 H11J), C120(H12K,H12L), C121(H12C,H12D), C122(H12M,H12N), C123(H12G,H12H),
 C124(H12O,H12P), C125(H12A,H12B), C126(H12Q,H12R), C127(H12I,H12J), C128(H12S,
 H12T), C129(H12E,H12F), C130(H13A,H13B)
5.b Aromatic/amide H refined with riding coordinates:
 C5(H5), C6(H6), C7(H7), C8(H8), C11(H11), C12(H12), C13(H13), C14(H14),
 C103(H103), C104(H104), C105(H105), C202(H202), C204(H204), C206(H206),
 C210(H210), C212(H212), C214(H214), C218(H218), C220(H220), C222(H222),
 C226(H226), C228(H228), C230(H230)
5.c Idealised Me refined as rotating group:
 C110(H11K,H11L,H11M), C111(H11C,H11D,H11E), C112(H11N,H11O,H11P), C114(H11Q,
 H11R,H11S), C115(H11F,H11G,H11H), C116(H11T,H11U,H11V)
;
_olex2_submission_special_instructions 'No special instructions were received'
_oxdiff_exptl_absorpt_empirical_details
;
Empirical correction (ABSPACK) includes:
- Absorption correction using spherical harmonics
- Frame scaling
;
_oxdiff_exptl_absorpt_empirical_full_max 1.339
_oxdiff_exptl_absorpt_empirical_full_min 0.791

loop_
_space_group_symop_operation_xyz
'x, y, z'
'-x+1/2, y+1/2, -z+1/2'
'-x, -y, -z'
'x-1/2, -y-1/2, z-1/2'

loop_
_atom_site_label
_atom_site_type_symbol
_atom_site_fract_x
_atom_site_fract_y
_atom_site_fract_z
_atom_site_U_iso_or_equiv
_atom_site_adp_type
_atom_site_occupancy
_atom_site_site_symmetry_order
_atom_site_calc_flag
_atom_site_refinement_flags_posn
_atom_site_refinement_flags_adp
_atom_site_refinement_flags_occupancy
_atom_site_disorder_assembly
_atom_site_disorder_group
Rh1 Rh 0.82689(2) 0.99342(2) 0.38295(2) 0.01668(3) Uani 1 1 d . . . . .
P2 P 0.97947(3) 0.91298(3) 0.38594(2) 0.01878(8) Uani 1 1 d . . . . .
P3 P 0.66215(3) 1.02705(3) 0.37786(2) 0.02061(8) Uani 1 1 d . . . . .
N101 N 0.78461(10) 0.85884(10) 0.40740(3) 0.0204(3) Uani 1 1 d . . . . .
C4 C 0.86133(12) 1.06085(12) 0.42807(4) 0.0205(3) Uani 1 1 d . . . . .
C5 C 0.85298(14) 1.01897(13) 0.46025(4) 0.0256(3) Uani 1 1 d . . . . .
H5 H 0.8316 0.9517 0.4620 0.031 Uiso 1 1 calc R . . . .
C6 C 0.87588(15) 1.07548(15) 0.48975(5) 0.0317(4) Uani 1 1 d . . . . .
H6 H 0.8712 1.0462 0.5116 0.038 Uiso 1 1 calc R . . . .
C7 C 0.90547(16) 1.17424(15) 0.48734(5) 0.0342(4) Uani 1 1 d . . . . .
H7 H 0.9203 1.2128 0.5075 0.041 Uiso 1 1 calc R . . . .
C8 C 0.91334(14) 1.21650(14) 0.45549(5) 0.0289(4) Uani 1 1 d . . . . .
H8 H 0.9332 1.2844 0.4540 0.035 Uiso 1 1 calc R . . . .
C9 C 0.89255(12) 1.16074(12) 0.42553(4) 0.0216(3) Uani 1 1 d . . . . .
C10 C 0.89394(12) 1.19899(12) 0.39061(4) 0.0218(3) Uani 1 1 d . . . . .
C11 C 0.92106(14) 1.29585(13) 0.38211(5) 0.0295(4) Uani 1 1 d . . . . .
H11 H 0.9441 1.3414 0.3997 0.035 Uiso 1 1 calc R . . . .
C12 C 0.91444(16) 1.32583(14) 0.34824(5) 0.0342(4) Uani 1 1 d . . . . .
H12 H 0.9341 1.3914 0.3425 0.041 Uiso 1 1 calc R . . . .
C13 C 0.87914(15) 1.26006(14) 0.32278(5) 0.0324(4) Uani 1 1 d . . . . .
H13 H 0.8728 1.2813 0.2996 0.039 Uiso 1 1 calc R . . . .
C14 C 0.85277(13) 1.16273(13) 0.33096(4) 0.0256(3) Uani 1 1 d . . . . .
H14 H 0.8288 1.1182 0.3132 0.031 Uiso 1 1 calc R . . . .
C15 C 0.86109(11) 1.12995(12) 0.36480(4) 0.0198(3) Uani 1 1 d . . . . .
C102 C 0.85519(13) 0.80068(12) 0.42412(4) 0.0226(3) Uani 1 1 d . . . . .
C103 C 0.83045(15) 0.72161(13) 0.44452(5) 0.0287(4) Uani 1 1 d . . . . .
H103 H 0.8805 0.6808 0.4558 0.034 Uiso 1 1 calc R . . . .
C104 C 0.73246(15) 0.70248(13) 0.44834(5) 0.0327(4) Uani 1 1 d . . . . .
H104 H 0.7146 0.6488 0.4624 0.039 Uiso 1 1 calc R . . . .
C105 C 0.66087(14) 0.76213(13) 0.43152(5) 0.0304(4) Uani 1 1 d . . . . .
H105 H 0.5932 0.7497 0.4338 0.037 Uiso 1 1 calc R . . . .
C106 C 0.68848(12) 0.84058(12) 0.41121(4) 0.0231(3) Uani 1 1 d . . . . .
C107 C 0.96112(13) 0.83062(13) 0.42243(4) 0.0239(3) Uani 1 1 d . . . . .
H10C H 1.0015 0.7695 0.4207 0.029 Uiso 1 1 calc R . . . .
H10D H 0.9847 0.8654 0.4439 0.029 Uiso 1 1 calc R . . . .
C108 C 0.61183(13) 0.90891(13) 0.39360(5) 0.0277(4) Uani 1 1 d . . . . .
H10A H 0.5626 0.9252 0.4098 0.033 Uiso 1 1 calc R . . . .
H10B H 0.5772 0.8728 0.3740 0.033 Uiso 1 1 calc R . . . .
C109 C 0.99785(12) 0.82380(12) 0.35032(4) 0.0224(3) Uani 1 1 d . . . . .
C110 C 0.91000(14) 0.75154(14) 0.34645(5) 0.0300(4) Uani 1 1 d . . . . .
H11K H 0.9085 0.7120 0.3674 0.045 Uiso 1 1 calc GR . . . .
H11L H 0.9167 0.7067 0.3270 0.045 Uiso 1 1 calc GR . . . .
H11M H 0.8487 0.7898 0.3424 0.045 Uiso 1 1 calc GR . . . .
C111 C 0.99937(15) 0.88364(15) 0.31696(5) 0.0310(4) Uani 1 1 d . . . . .
H11C H 0.9410 0.9267 0.3140 0.046 Uiso 1 1 calc GR . . . .
H11D H 0.9992 0.8374 0.2976 0.046 Uiso 1 1 calc GR . . . .
H11E H 1.0589 0.9251 0.3181 0.046 Uiso 1 1 calc GR . . . .
C112 C 1.09275(14) 0.76302(14) 0.35751(5) 0.0320(4) Uani 1 1 d . . . . .
H11N H 1.1494 0.8085 0.3599 0.048 Uiso 1 1 calc GR . . . .
H11O H 1.0996 0.7168 0.3385 0.048 Uiso 1 1 calc GR . . . .
H11P H 1.0899 0.7249 0.3788 0.048 Uiso 1 1 calc GR . . . .
C113 C 0.59267(13) 1.13058(13) 0.39579(5) 0.0269(3) Uani 1 1 d . . . . .
C114 C 0.61489(17) 1.13218(18) 0.43484(5) 0.0418(5) Uani 1 1 d . . . . .
H11Q H 0.5969 1.0676 0.4443 0.063 Uiso 1 1 calc GR . . . .
H11R H 0.5766 1.1855 0.4445 0.063 Uiso 1 1 calc GR . . . .
H11S H 0.6854 1.1444 0.4407 0.063 Uiso 1 1 calc GR . . . .
C115 C 0.62641(15) 1.22911(14) 0.38060(6) 0.0369(4) Uani 1 1 d . . . . .
H11F H 0.6975 1.2373 0.3863 0.055 Uiso 1 1 calc GR . . . .
H11G H 0.5914 1.2851 0.3901 0.055 Uiso 1 1 calc GR . . . .
H11H H 0.6119 1.2279 0.3557 0.055 Uiso 1 1 calc GR . . . .
C116 C 0.48168(13) 1.11719(15) 0.38654(6) 0.0343(4) Uani 1 1 d . . . . .
H11T H 0.4685 1.1095 0.3617 0.051 Uiso 1 1 calc GR . . . .
H11U H 0.4466 1.1761 0.3941 0.051 Uiso 1 1 calc GR . . . .
H11V H 0.4590 1.0574 0.3980 0.051 Uiso 1 1 calc GR . . . .
C117 C 1.09898(12) 0.97046(13) 0.40007(5) 0.0253(3) Uani 1 1 d . . . . .
H11A H 1.0874 1.0209 0.4177 0.030 Uiso 1 1 calc R . . . .
H11B H 1.1413 0.9178 0.4115 0.030 Uiso 1 1 calc R . . . .
C118 C 1.15827(12) 1.02140(13) 0.37351(5) 0.0259(3) Uani 1 1 d . . . . .
H11W H 1.2247 1.0375 0.3845 0.031 Uiso 1 1 calc R . . . .
H11X H 1.1666 0.9732 0.3548 0.031 Uiso 1 1 calc R . . . .
C119 C 1.11257(13) 1.11692(14) 0.35785(5) 0.0284(4) Uani 1 1 d . . . . .
H11I H 1.1063 1.1664 0.3763 0.034 Uiso 1 1 calc R . . . .
H11J H 1.0454 1.1017 0.3473 0.034 Uiso 1 1 calc R . . . .
C120 C 1.17290(15) 1.16334(15) 0.33068(5) 0.0341(4) Uani 1 1 d . . . . .
H12K H 1.1536 1.2344 0.3276 0.041 Uiso 1 1 calc R . . . .
H12L H 1.2435 1.1617 0.3393 0.041 Uiso 1 1 calc R . . . .
C121 C 1.16036(15) 1.11111(16) 0.29569(5) 0.0346(4) Uani 1 1 d . . . . .
H12C H 1.2136 1.1336 0.2819 0.042 Uiso 1 1 calc R . . . .
H12D H 1.1679 1.0381 0.2992 0.042 Uiso 1 1 calc R . . . .
C122 C 1.06115(16) 1.13138(16) 0.27554(5) 0.0349(4) Uani 1 1 d . . . . .
H12M H 1.0595 1.2018 0.2677 0.042 Uiso 1 1 calc R . . . .
H12N H 1.0082 1.1227 0.2909 0.042 Uiso 1 1 calc R . . . .
C123 C 1.04049(16) 1.06280(17) 0.24450(5) 0.0379(4) Uani 1 1 d . . . . .
H12G H 1.1003 1.0600 0.2320 0.045 Uiso 1 1 calc R . . . .
H12H H 1.0282 0.9944 0.2528 0.045 Uiso 1 1 calc R . . . .
C124 C 0.95364(18) 1.09363(19) 0.21941(5) 0.0434(5) Uani 1 1 d . . . . .
H12O H 0.9461 1.0430 0.2009 0.052 Uiso 1 1 calc R . . . .
H12P H 0.9704 1.1579 0.2088 0.052 Uiso 1 1 calc R . . . .
C125 C 0.85370(17) 1.10601(18) 0.23391(5) 0.0394(5) Uani 1 1 d . . . . .
H12A H 0.8602 1.1578 0.2520 0.047 Uiso 1 1 calc R . . . .
H12B H 0.8054 1.1308 0.2154 0.047 Uiso 1 1 calc R . . . .
C126 C 0.81269(16) 1.01130(17) 0.24886(5) 0.0371(4) Uani 1 1 d . . . . .
H12Q H 0.8522 0.9950 0.2706 0.045 Uiso 1 1 calc R . . . .
H12R H 0.8196 0.9552 0.2328 0.045 Uiso 1 1 calc R . . . .
C127 C 0.70437(16) 1.02098(19) 0.25569(5) 0.0413(5) Uani 1 1 d . . . . .
H12I H 0.6638 1.0256 0.2335 0.050 Uiso 1 1 calc R . . . .
H12J H 0.6957 1.0841 0.2683 0.050 Uiso 1 1 calc R . . . .
C128 C 0.66608(16) 0.93413(19) 0.27627(5) 0.0413(5) Uani 1 1 d . . . . .
H12S H 0.6949 0.8711 0.2684 0.050 Uiso 1 1 calc R . . . .
H12T H 0.5937 0.9297 0.2710 0.050 Uiso 1 1 calc R . . . .
C129 C 0.68878(14) 0.94173(15) 0.31529(5) 0.0292(4) Uani 1 1 d . . . . .
H12E H 0.7599 0.9558 0.3206 0.035 Uiso 1 1 calc R . . . .
H12F H 0.6747 0.8764 0.3257 0.035 Uiso 1 1 calc R . . . .
C130 C 0.62885(13) 1.02366(14) 0.33163(5) 0.0271(3) Uani 1 1 d . . . . .
H13A H 0.5575 1.0096 0.3270 0.033 Uiso 1 1 calc R . . . .
H13B H 0.6425 1.0895 0.3215 0.033 Uiso 1 1 calc R . . . .
F1 F 0.58070(12) 0.36384(15) 0.49557(4) 0.0697(5) Uani 1 1 d . U . . .
F2 F 0.66159(17) 0.49677(12) 0.50142(4) 0.0751(6) Uani 1 1 d . U . . .
F3 F 0.72932(13) 0.36499(17) 0.48476(4) 0.0829(6) Uani 1 1 d . U . . .
F4 F 0.71380(9) 0.62931(9) 0.35568(3) 0.0409(3) Uani 1 1 d . U . . .
F5 F 0.72586(9) 0.47804(11) 0.33830(3) 0.0406(3) Uani 1 1 d . U . . .
F6 F 0.82369(8) 0.53152(10) 0.38054(3) 0.0385(3) Uani 1 1 d . U . . .
F7 F 0.44334(12) 0.83611(14) 0.46768(4) 0.0648(5) Uani 1 1 d . U . . .
F8 F 0.29054(13) 0.81639(12) 0.46695(4) 0.0625(5) Uani 1 1 d . U . . .
F9 F 0.34509(15) 0.94471(9) 0.44368(4) 0.0637(5) Uani 1 1 d . U . . .
F10 F 0.4344(3) 0.8201(3) 0.30349(8) 0.0632(10) Uani 0.5 1 d D U P A 1
F10A F 0.3406(3) 0.9338(2) 0.32073(9) 0.0632(10) Uani 0.5 1 d D U P A 2
F11 F 0.2764(2) 0.8327(3) 0.30225(7) 0.0523(6) Uani 0.5 1 d D U P A 1
F11A F 0.4597(2) 0.8403(3) 0.31203(8) 0.0523(6) Uani 0.5 1 d D U P A 2
F12 F 0.3681(3) 0.9430(2) 0.32537(10) 0.0553(7) Uani 0.5 1 d D U P A 1
F12A F 0.3179(3) 0.7922(2) 0.29465(7) 0.0553(7) Uani 0.5 1 d D U P A 2
F13 F 0.33288(13) 0.20995(11) 0.48100(4) 0.0638(5) Uani 1 1 d . U . . .
F14 F 0.27729(14) 0.15094(9) 0.43347(4) 0.0613(4) Uani 1 1 d . U . . .
F15 F 0.18234(13) 0.17411(11) 0.47295(6) 0.0816(6) Uani 1 1 d . U . . .
F16 F 0.07119(9) 0.60171(9) 0.46799(4) 0.0441(3) Uani 1 1 d . U . . .
F17 F 0.00541(9) 0.56562(11) 0.41830(3) 0.0481(3) Uani 1 1 d . U . . .
F18 F -0.01969(9) 0.47158(9) 0.46073(4) 0.0460(3) Uani 1 1 d . U . . .
F19 F 0.42675(12) 0.18537(10) 0.30097(4) 0.0512(4) Uani 1 1 d . U . . .
F20 F 0.51815(10) 0.30398(12) 0.28627(5) 0.0620(5) Uani 1 1 d . U . . .
F21 F 0.39567(12) 0.25592(11) 0.25252(3) 0.0536(4) Uani 1 1 d . U . . .
F22 F 0.07502(16) 0.5512(2) 0.29715(6) 0.0793(8) Uani 0.855(3) 1 d D U P B 1
F22A F 0.0814(7) 0.4109(8) 0.2605(3) 0.0793(8) Uani 0.145(3) 1 d D U P B 2
F23 F 0.05105(13) 0.40190(15) 0.28140(7) 0.0713(7) Uani 0.855(3) 1 d D U P B 1
F23A F 0.1249(6) 0.5606(7) 0.2667(3) 0.0713(7) Uani 0.145(3) 1 d D U P B 2
F24 F 0.12147(14) 0.5010(2) 0.25044(4) 0.0650(6) Uani 0.855(3) 1 d D U P B 1
F24A F 0.0506(5) 0.4901(11) 0.3042(2) 0.0650(6) Uani 0.145(3) 1 d D U P B 2
C201 C 0.48393(11) 0.48760(11) 0.40113(4) 0.0175(3) Uani 1 1 d . . . . .
C202 C 0.51709(12) 0.45612(12) 0.43434(4) 0.0202(3) Uani 1 1 d . . . . .
H202 H 0.4700 0.4410 0.4500 0.024 Uiso 1 1 calc R . . . .
C203 C 0.61688(13) 0.44635(12) 0.44505(4) 0.0228(3) Uani 1 1 d . . . . .
C204 C 0.68854(13) 0.46849(13) 0.42332(4) 0.0237(3) Uani 1 1 d . . . . .
H204 H 0.7566 0.4603 0.4305 0.028 Uiso 1 1 calc R . . . .
C205 C 0.65768(12) 0.50300(12) 0.39077(4) 0.0214(3) Uani 1 1 d . . . . .
C206 C 0.55807(12) 0.51231(12) 0.38011(4) 0.0198(3) Uani 1 1 d . . . . .
H206 H 0.5394 0.5364 0.3577 0.024 Uiso 1 1 calc R . . . .
C207 C 0.64805(15) 0.41695(16) 0.48126(5) 0.0330(4) Uani 1 1 d . . . . .
C208 C 0.73035(13) 0.53472(15) 0.36655(5) 0.0283(4) Uani 1 1 d . . . . .
C209 C 0.36084(11) 0.63019(11) 0.38554(4) 0.0178(3) Uani 1 1 d . . . . .
C210 C 0.36069(11) 0.68720(11) 0.41561(4) 0.0186(3) Uani 1 1 d . . . . .
H210 H 0.3614 0.6537 0.4370 0.022 Uiso 1 1 calc R . . . .
C211 C 0.35951(12) 0.79142(12) 0.41507(4) 0.0197(3) Uani 1 1 d . . . . .
C212 C 0.35975(12) 0.84322(12) 0.38438(4) 0.0216(3) Uani 1 1 d . . . . .
H212 H 0.3584 0.9143 0.3839 0.026 Uiso 1 1 calc R . . . .
C213 C 0.36208(11) 0.78852(12) 0.35457(4) 0.0212(3) Uani 1 1 d D . . . .
C214 C 0.36250(11) 0.68432(12) 0.35508(4) 0.0203(3) Uani 1 1 d . . . . .
H214 H 0.3640 0.6490 0.3341 0.024 Uiso 1 1 calc R . . . .
C215 C 0.35974(14) 0.84769(13) 0.44813(5) 0.0276(4) Uani 1 1 d . . . . .
C216 C 0.36408(14) 0.84150(14) 0.32103(5) 0.0317(4) Uani 1 1 d D . . . .
C217 C 0.29151(11) 0.45974(11) 0.41242(4) 0.0180(3) Uani 1 1 d . . . . .
C218 C 0.30250(12) 0.36149(12) 0.42467(4) 0.0205(3) Uani 1 1 d . . . . .
H218 H 0.3578 0.3237 0.4191 0.025 Uiso 1 1 calc R . . . .
C219 C 0.23570(13) 0.31739(12) 0.44466(4) 0.0221(3) Uani 1 1 d . . . . .
C220 C 0.15229(12) 0.36860(12) 0.45279(4) 0.0224(3) Uani 1 1 d . . . . .
H220 H 0.1065 0.3387 0.4665 0.027 Uiso 1 1 calc R . . . .
C221 C 0.13838(12) 0.46479(12) 0.44015(4) 0.0203(3) Uani 1 1 d . . . . .
C222 C 0.20667(12) 0.50938(11) 0.42063(4) 0.0192(3) Uani 1 1 d . . . . .
H222 H 0.1951 0.5758 0.4126 0.023 Uiso 1 1 calc R . . . .
C223 C 0.25577(15) 0.21315(13) 0.45765(5) 0.0302(4) Uani 1 1 d . . . . .
C224 C 0.04976(13) 0.52460(13) 0.44701(5) 0.0262(3) Uani 1 1 d . . . . .
C225 C 0.33791(12) 0.45822(12) 0.34963(4) 0.0187(3) Uani 1 1 d . . . . .
C226 C 0.39340(12) 0.38858(12) 0.33329(4) 0.0205(3) Uani 1 1 d . . . . .
H226 H 0.4552 0.3677 0.3442 0.025 Uiso 1 1 calc R . . . .
C227 C 0.36078(13) 0.34840(12) 0.30128(4) 0.0220(3) Uani 1 1 d . . . . .
C228 C 0.27138(13) 0.37612(13) 0.28455(4) 0.0242(3) Uani 1 1 d . . . . .
H228 H 0.2495 0.3491 0.2628 0.029 Uiso 1 1 calc R . . . .
C229 C 0.21425(12) 0.44477(12) 0.30057(4) 0.0223(3) Uani 1 1 d D . . . .
C230 C 0.24636(12) 0.48416(12) 0.33226(4) 0.0210(3) Uani 1 1 d . . . . .
H230 H 0.2053 0.5303 0.3427 0.025 Uiso 1 1 calc R . . . .
C231 C 0.42483(15) 0.27398(14) 0.28522(5) 0.0303(4) Uani 1 1 d . . . . .
C232 C 0.11676(14) 0.47550(14) 0.28278(5) 0.0302(4) Uani 1 1 d D . . . .
B200 B 0.36874(13) 0.50758(13) 0.38738(4) 0.0173(3) Uani 1 1 d . . . . .

loop_
_atom_site_aniso_label
_atom_site_aniso_U_11
_atom_site_aniso_U_22
_atom_site_aniso_U_33
_atom_site_aniso_U_23
_atom_site_aniso_U_13
_atom_site_aniso_U_12
Rh1 0.01633(6) 0.01606(6) 0.01778(6) -0.00083(4) 0.00221(4) -0.00033(4)
P2 0.01755(18) 0.01829(18) 0.02051(19) 0.00021(14) 0.00177(14) 0.00059(14)
P3 0.01700(18) 0.02102(18) 0.0238(2) -0.00167(15) 0.00218(15) 0.00066(14)
N101 0.0231(7) 0.0173(6) 0.0213(6) -0.0015(5) 0.0056(5) -0.0006(5)
C4 0.0198(7) 0.0213(7) 0.0203(7) -0.0024(6) 0.0013(6) 0.0008(6)
C5 0.0315(9) 0.0239(8) 0.0215(8) -0.0006(6) 0.0031(6) 0.0019(7)
C6 0.0413(11) 0.0330(9) 0.0203(8) -0.0023(7) 0.0010(7) 0.0059(8)
C7 0.0416(11) 0.0333(10) 0.0264(9) -0.0102(7) -0.0043(8) 0.0015(8)
C8 0.0284(9) 0.0251(8) 0.0324(9) -0.0070(7) -0.0016(7) -0.0023(7)
C9 0.0182(7) 0.0220(7) 0.0243(8) -0.0023(6) -0.0001(6) 0.0002(6)
C10 0.0195(7) 0.0203(7) 0.0259(8) 0.0000(6) 0.0036(6) 0.0001(6)
C11 0.0315(9) 0.0207(8) 0.0368(10) -0.0023(7) 0.0057(7) -0.0031(7)
C12 0.0420(11) 0.0209(8) 0.0414(11) 0.0050(7) 0.0132(9) -0.0019(7)
C13 0.0411(11) 0.0282(9) 0.0291(9) 0.0077(7) 0.0101(8) 0.0033(8)
C14 0.0282(8) 0.0249(8) 0.0241(8) 0.0019(6) 0.0048(6) 0.0014(6)
C15 0.0169(7) 0.0199(7) 0.0230(7) 0.0010(6) 0.0033(6) 0.0005(5)
C102 0.0280(8) 0.0186(7) 0.0223(8) -0.0013(6) 0.0074(6) 0.0024(6)
C103 0.0392(10) 0.0193(7) 0.0294(9) 0.0025(6) 0.0125(7) 0.0048(7)
C104 0.0439(11) 0.0194(8) 0.0377(10) 0.0025(7) 0.0199(8) -0.0005(7)
C105 0.0322(9) 0.0224(8) 0.0391(10) -0.0019(7) 0.0164(8) -0.0050(7)
C106 0.0245(8) 0.0200(7) 0.0257(8) -0.0044(6) 0.0071(6) -0.0023(6)
C107 0.0252(8) 0.0227(7) 0.0237(8) 0.0034(6) 0.0020(6) 0.0034(6)
C108 0.0201(8) 0.0269(8) 0.0365(10) 0.0005(7) 0.0052(7) -0.0038(6)
C109 0.0199(7) 0.0217(7) 0.0263(8) -0.0036(6) 0.0048(6) -0.0008(6)
C110 0.0274(9) 0.0274(8) 0.0360(10) -0.0083(7) 0.0071(7) -0.0061(7)
C111 0.0342(10) 0.0345(9) 0.0247(9) -0.0026(7) 0.0062(7) -0.0040(8)
C112 0.0267(9) 0.0268(9) 0.0433(11) -0.0046(8) 0.0080(8) 0.0053(7)
C113 0.0221(8) 0.0259(8) 0.0330(9) -0.0045(7) 0.0038(7) 0.0039(6)
C114 0.0402(11) 0.0506(13) 0.0349(11) -0.0131(9) 0.0057(9) 0.0122(10)
C115 0.0287(9) 0.0247(9) 0.0579(13) -0.0039(8) 0.0082(9) 0.0024(7)
C116 0.0208(8) 0.0331(9) 0.0497(12) -0.0045(8) 0.0070(8) 0.0033(7)
C117 0.0209(8) 0.0263(8) 0.0280(8) -0.0001(6) -0.0016(6) -0.0010(6)
C118 0.0185(7) 0.0257(8) 0.0337(9) -0.0025(7) 0.0028(6) -0.0021(6)
C119 0.0254(8) 0.0270(8) 0.0332(9) 0.0012(7) 0.0053(7) -0.0004(7)
C120 0.0302(9) 0.0322(9) 0.0404(11) 0.0031(8) 0.0064(8) -0.0071(7)
C121 0.0311(10) 0.0362(10) 0.0383(11) 0.0028(8) 0.0126(8) -0.0037(8)
C122 0.0395(11) 0.0343(10) 0.0320(10) -0.0001(8) 0.0089(8) 0.0003(8)
C123 0.0417(11) 0.0417(11) 0.0322(10) -0.0025(8) 0.0139(8) -0.0028(9)
C124 0.0518(13) 0.0562(14) 0.0238(9) 0.0020(9) 0.0112(9) -0.0050(11)
C125 0.0462(12) 0.0494(12) 0.0225(9) 0.0017(8) 0.0024(8) 0.0016(10)
C126 0.0394(11) 0.0492(12) 0.0229(9) -0.0018(8) 0.0035(8) 0.0002(9)
C127 0.0361(11) 0.0627(14) 0.0242(9) -0.0011(9) -0.0021(8) 0.0007(10)
C128 0.0361(11) 0.0583(14) 0.0294(10) -0.0141(9) 0.0018(8) -0.0111(10)
C129 0.0264(8) 0.0336(9) 0.0278(9) -0.0067(7) 0.0030(7) -0.0026(7)
C130 0.0211(8) 0.0328(9) 0.0267(8) -0.0024(7) -0.0015(6) 0.0019(7)
F1 0.0616(10) 0.1052(14) 0.0389(8) 0.0421(8) -0.0135(7) -0.0267(9)
F2 0.1341(17) 0.0618(10) 0.0240(7) -0.0027(6) -0.0223(8) -0.0158(10)
F3 0.0665(11) 0.1369(17) 0.0443(9) 0.0365(10) -0.0003(7) 0.0564(11)
F4 0.0336(6) 0.0415(7) 0.0485(7) 0.0170(6) 0.0089(5) -0.0046(5)
F5 0.0313(6) 0.0624(8) 0.0293(6) -0.0091(5) 0.0085(5) -0.0028(6)
F6 0.0185(5) 0.0536(7) 0.0428(7) 0.0031(5) -0.0007(5) -0.0047(5)
F7 0.0572(9) 0.0895(12) 0.0432(8) -0.0347(8) -0.0191(7) 0.0238(8)
F8 0.0824(11) 0.0589(9) 0.0533(9) -0.0227(7) 0.0450(8) -0.0191(8)
F9 0.1316(15) 0.0200(6) 0.0391(7) -0.0049(5) 0.0052(8) 0.0098(7)
F10 0.098(2) 0.0517(14) 0.0483(16) 0.0326(11) 0.0505(16) 0.0525(15)
F10A 0.098(2) 0.0517(14) 0.0483(16) 0.0326(11) 0.0505(16) 0.0525(15)
F11 0.0518(12) 0.0757(16) 0.0278(10) 0.0176(10) -0.0042(9) -0.0183(11)
F11A 0.0518(12) 0.0757(16) 0.0278(10) 0.0176(10) -0.0042(9) -0.0183(11)
F12 0.0803(17) 0.0500(13) 0.0313(10) 0.0207(9) -0.0175(10) -0.0262(12)
F12A 0.0803(17) 0.0500(13) 0.0313(10) 0.0207(9) -0.0175(10) -0.0262(12)
F13 0.0863(12) 0.0386(7) 0.0597(9) 0.0143(7) -0.0295(8) 0.0085(7)
F14 0.1200(14) 0.0209(6) 0.0439(8) -0.0027(5) 0.0121(8) 0.0136(7)
F15 0.0682(11) 0.0402(8) 0.1447(18) 0.0487(10) 0.0545(11) 0.0108(7)
F16 0.0335(6) 0.0344(6) 0.0646(9) -0.0244(6) 0.0051(6) 0.0023(5)
F17 0.0313(6) 0.0659(9) 0.0466(7) 0.0087(7) 0.0007(5) 0.0215(6)
F18 0.0335(6) 0.0317(6) 0.0777(10) -0.0004(6) 0.0305(6) -0.0029(5)
F19 0.0772(10) 0.0334(6) 0.0451(8) 0.0022(5) 0.0166(7) 0.0218(7)
F20 0.0359(7) 0.0649(10) 0.0890(12) -0.0389(9) 0.0260(7) -0.0043(7)
F21 0.0728(10) 0.0631(9) 0.0245(6) -0.0175(6) 0.0024(6) 0.0242(8)
F22 0.0653(12) 0.0903(16) 0.0729(13) -0.0490(12) -0.0441(10) 0.0515(12)
F22A 0.0653(12) 0.0903(16) 0.0729(13) -0.0490(12) -0.0441(10) 0.0515(12)
F23 0.0369(9) 0.0608(11) 0.1092(18) 0.0323(11) -0.0310(10) -0.0162(8)
F23A 0.0369(9) 0.0608(11) 0.1092(18) 0.0323(11) -0.0310(10) -0.0162(8)
F24 0.0530(10) 0.1050(17) 0.0348(9) 0.0290(10) -0.0071(7) 0.0186(10)
F24A 0.0530(10) 0.1050(17) 0.0348(9) 0.0290(10) -0.0071(7) 0.0186(10)
C201 0.0201(7) 0.0166(6) 0.0156(7) -0.0010(5) 0.0001(5) 0.0005(5)
C202 0.0249(8) 0.0201(7) 0.0153(7) -0.0004(5) 0.0004(6) -0.0001(6)
C203 0.0272(8) 0.0221(7) 0.0179(7) 0.0011(6) -0.0046(6) 0.0009(6)
C204 0.0214(8) 0.0239(8) 0.0245(8) -0.0005(6) -0.0045(6) 0.0002(6)
C205 0.0201(7) 0.0222(7) 0.0217(7) -0.0015(6) 0.0005(6) -0.0019(6)
C206 0.0209(7) 0.0217(7) 0.0164(7) 0.0002(5) -0.0009(5) -0.0009(6)
C207 0.0341(10) 0.0394(10) 0.0237(9) 0.0069(7) -0.0078(7) -0.0005(8)
C208 0.0212(8) 0.0347(9) 0.0287(9) 0.0014(7) 0.0000(6) -0.0031(7)
C209 0.0161(7) 0.0203(7) 0.0170(7) 0.0011(5) 0.0009(5) 0.0002(5)
C210 0.0204(7) 0.0195(7) 0.0158(7) 0.0022(5) 0.0011(5) -0.0005(5)
C211 0.0188(7) 0.0199(7) 0.0206(7) 0.0000(6) 0.0018(6) -0.0005(5)
C212 0.0181(7) 0.0191(7) 0.0276(8) 0.0049(6) 0.0016(6) 0.0002(6)
C213 0.0176(7) 0.0260(8) 0.0201(7) 0.0090(6) 0.0017(6) -0.0006(6)
C214 0.0189(7) 0.0251(7) 0.0168(7) 0.0020(6) 0.0014(5) -0.0009(6)
C215 0.0361(10) 0.0211(8) 0.0260(8) -0.0014(6) 0.0045(7) 0.0026(7)
C216 0.0357(10) 0.0326(9) 0.0266(9) 0.0114(7) 0.0019(7) -0.0042(8)
C217 0.0214(7) 0.0178(7) 0.0146(6) -0.0016(5) 0.0001(5) -0.0012(5)
C218 0.0231(7) 0.0187(7) 0.0198(7) -0.0020(5) 0.0022(6) 0.0014(6)
C219 0.0274(8) 0.0166(7) 0.0220(8) 0.0006(6) 0.0009(6) -0.0014(6)
C220 0.0237(8) 0.0212(7) 0.0226(8) 0.0003(6) 0.0038(6) -0.0045(6)
C221 0.0186(7) 0.0201(7) 0.0221(7) -0.0024(6) 0.0010(6) -0.0007(6)
C222 0.0204(7) 0.0181(7) 0.0186(7) 0.0002(5) 0.0000(5) -0.0001(5)
C223 0.0382(10) 0.0206(8) 0.0322(9) 0.0050(7) 0.0066(8) 0.0006(7)
C224 0.0222(8) 0.0230(8) 0.0340(9) -0.0030(7) 0.0057(7) -0.0014(6)
C225 0.0212(7) 0.0196(7) 0.0153(7) 0.0004(5) 0.0006(5) -0.0020(6)
C226 0.0215(7) 0.0221(7) 0.0178(7) -0.0005(6) 0.0010(6) -0.0001(6)
C227 0.0264(8) 0.0219(7) 0.0181(7) -0.0023(6) 0.0047(6) -0.0012(6)
C228 0.0309(9) 0.0252(8) 0.0160(7) -0.0027(6) 0.0000(6) -0.0050(6)
C229 0.0238(8) 0.0234(7) 0.0189(7) 0.0012(6) -0.0027(6) -0.0023(6)
C230 0.0217(7) 0.0226(7) 0.0183(7) -0.0012(6) 0.0001(6) 0.0004(6)
C231 0.0356(10) 0.0302(9) 0.0256(9) -0.0072(7) 0.0047(7) 0.0018(7)
C232 0.0326(9) 0.0317(9) 0.0244(8) -0.0025(7) -0.0077(7) 0.0015(7)
B200 0.0181(8) 0.0193(7) 0.0142(7) 0.0003(6) 0.0004(6) 0.0004(6)

loop_
_atom_type_symbol
_atom_type_description
_atom_type_scat_dispersion_real
_atom_type_scat_dispersion_imag
_atom_type_scat_source
C C 0.0033 0.0016 'International Tables Vol C Tables 4.2.6.8 and 6.1.1.4'
H H 0.0000 0.0000 'International Tables Vol C Tables 4.2.6.8 and 6.1.1.4'
B B 0.0013 0.0007 'International Tables Vol C Tables 4.2.6.8 and 6.1.1.4'
F F 0.0171 0.0103 'International Tables Vol C Tables 4.2.6.8 and 6.1.1.4'
N N 0.0061 0.0033 'International Tables Vol C Tables 4.2.6.8 and 6.1.1.4'
P P 0.1023 0.0942 'International Tables Vol C Tables 4.2.6.8 and 6.1.1.4'
Rh Rh -1.1178 0.9187 'International Tables Vol C Tables 4.2.6.8 and 6.1.1.4'

loop_
_geom_angle_atom_site_label_1
_geom_angle_atom_site_label_2
_geom_angle_atom_site_label_3
_geom_angle
_geom_angle_site_symmetry_1
_geom_angle_site_symmetry_3
_geom_angle_publ_flag
P3 Rh1 P2 163.848(16) . . ?
N101 Rh1 P2 82.30(4) . . ?
N101 Rh1 P3 84.33(4) . . ?
C4 Rh1 P2 91.60(5) . . ?
C4 Rh1 P3 97.87(5) . . ?
C4 Rh1 N101 91.89(6) . . ?
C4 Rh1 C15 82.10(7) . . ?
C15 Rh1 P2 101.51(4) . . ?
C15 Rh1 P3 92.77(5) . . ?
C15 Rh1 N101 172.93(6) . . ?
C107 P2 Rh1 97.48(6) . . ?
C107 P2 C109 103.70(8) . . ?
C109 P2 Rh1 115.85(6) . . ?
C117 P2 Rh1 125.64(6) . . ?
C117 P2 C107 101.30(8) . . ?
C117 P2 C109 108.36(8) . . ?
C108 P3 Rh1 101.24(6) . . ?
C108 P3 C113 107.02(8) . . ?
C113 P3 Rh1 130.39(6) . . ?
C130 P3 Rh1 103.53(6) . . ?
C130 P3 C108 104.13(9) . . ?
C130 P3 C113 107.84(8) . . ?
C102 N101 Rh1 119.29(11) . . ?
C106 N101 Rh1 120.24(11) . . ?
C106 N101 C102 119.53(14) . . ?
C5 C4 Rh1 125.93(12) . . ?
C5 C4 C9 119.68(15) . . ?
C9 C4 Rh1 114.33(12) . . ?
C6 C5 C4 120.22(17) . . ?
C7 C6 C5 120.27(18) . . ?
C8 C7 C6 119.83(17) . . ?
C7 C8 C9 120.96(17) . . ?
C4 C9 C10 115.32(14) . . ?
C8 C9 C4 119.02(16) . . ?
C8 C9 C10 125.53(16) . . ?
C11 C10 C9 125.04(16) . . ?
C11 C10 C15 120.59(16) . . ?
C15 C10 C9 114.32(14) . . ?
C12 C11 C10 120.21(17) . . ?
C11 C12 C13 119.80(17) . . ?
C12 C13 C14 120.44(18) . . ?
C15 C14 C13 120.84(17) . . ?
C10 C15 Rh1 113.86(11) . . ?
C14 C15 Rh1 128.05(13) . . ?
C14 C15 C10 118.05(15) . . ?
N101 C102 C103 121.08(16) . . ?
N101 C102 C107 117.78(14) . . ?
C103 C102 C107 120.91(16) . . ?
C104 C103 C102 119.54(17) . . ?
C105 C104 C103 119.29(17) . . ?
C104 C105 C106 119.54(17) . . ?
N101 C106 C105 121.01(16) . . ?
N101 C106 C108 118.50(15) . . ?
C105 C106 C108 120.48(16) . . ?
C102 C107 P2 113.13(12) . . ?
C106 C108 P3 114.06(12) . . ?
C110 C109 P2 108.51(11) . . ?
C110 C109 C111 108.39(15) . . ?
C111 C109 P2 108.54(12) . . ?
C112 C109 P2 111.69(12) . . ?
C112 C109 C110 108.80(14) . . ?
C112 C109 C111 110.83(15) . . ?
C114 C113 P3 109.21(13) . . ?
C115 C113 P3 108.18(12) . . ?
C115 C113 C114 109.72(17) . . ?
C116 C113 P3 110.54(13) . . ?
C116 C113 C114 109.71(16) . . ?
C116 C113 C115 109.46(16) . . ?
C118 C117 P2 119.20(12) . . ?
C119 C118 C117 115.06(14) . . ?
C118 C119 C120 113.13(15) . . ?
C121 C120 C119 114.46(16) . . ?
C122 C121 C120 113.72(17) . . ?
C121 C122 C123 113.26(17) . . ?
C124 C123 C122 115.26(19) . . ?
C123 C124 C125 116.95(17) . . ?
C126 C125 C124 115.06(19) . . ?
C125 C126 C127 113.05(19) . . ?
C126 C127 C128 114.2(2) . . ?
C127 C128 C129 115.31(17) . . ?
C128 C129 C130 113.32(17) . . ?
C129 C130 P3 109.74(12) . . ?
C202 C201 B200 124.90(14) . . ?
C206 C201 C202 115.40(14) . . ?
C206 C201 B200 119.37(13) . . ?
C203 C202 C201 122.00(15) . . ?
C202 C203 C207 119.64(16) . . ?
C204 C203 C202 121.25(15) . . ?
C204 C203 C207 119.02(16) . . ?
C205 C204 C203 117.80(15) . . ?
C204 C205 C206 120.82(15) . . ?
C204 C205 C208 121.15(15) . . ?
C206 C205 C208 118.00(15) . . ?
C205 C206 C201 122.66(15) . . ?
F1 C207 F2 103.96(19) . . ?
F1 C207 C203 113.29(16) . . ?
F2 C207 C203 111.40(16) . . ?
F3 C207 F1 106.56(19) . . ?
F3 C207 F2 107.15(19) . . ?
F3 C207 C203 113.80(17) . . ?
F4 C208 C205 111.46(15) . . ?
F5 C208 F4 106.01(15) . . ?
F5 C208 C205 112.52(15) . . ?
F6 C208 F4 106.54(15) . . ?
F6 C208 F5 106.86(15) . . ?
F6 C208 C205 112.98(15) . . ?
C210 C209 B200 120.63(13) . . ?
C214 C209 C210 115.98(14) . . ?
C214 C209 B200 123.17(14) . . ?
C211 C210 C209 122.06(14) . . ?
C210 C211 C215 119.31(14) . . ?
C212 C211 C210 120.71(15) . . ?
C212 C211 C215 119.98(15) . . ?
C213 C212 C211 118.14(15) . . ?
C212 C213 C214 121.16(14) . . ?
C212 C213 C216 119.81(15) . . ?
C214 C213 C216 119.04(15) . . ?
C213 C214 C209 121.94(15) . . ?
F7 C215 C211 112.08(15) . . ?
F8 C215 F7 105.10(17) . . ?
F8 C215 F9 106.15(17) . . ?
F8 C215 C211 112.39(15) . . ?
F9 C215 F7 107.64(17) . . ?
F9 C215 C211 112.97(15) . . ?
F10 C216 F11 111.2(3) . . ?
F10 C216 F12 105.6(3) . . ?
F10 C216 C213 116.6(2) . . ?
F10A C216 F11A 104.5(3) . . ?
F10A C216 F12A 111.8(3) . . ?
F10A C216 C213 116.2(2) . . ?
F11 C216 F12 100.2(2) . . ?
F11 C216 C213 110.58(18) . . ?
F11A C216 C213 108.3(2) . . ?
F12 C216 C213 111.3(2) . . ?
F12A C216 F11A 100.7(2) . . ?
F12A C216 C213 113.72(18) . . ?
C218 C217 B200 121.21(14) . . ?
C222 C217 C218 115.50(14) . . ?
C222 C217 B200 123.07(14) . . ?
C219 C218 C217 122.49(15) . . ?
C218 C219 C220 120.96(15) . . ?
C218 C219 C223 118.57(15) . . ?
C220 C219 C223 120.47(15) . . ?
C221 C220 C219 117.59(15) . . ?
C220 C221 C222 121.19(15) . . ?
C220 C221 C224 121.24(15) . . ?
C222 C221 C224 117.57(15) . . ?
C221 C222 C217 122.23(14) . . ?
F13 C223 C219 111.82(16) . . ?
F14 C223 F13 105.18(17) . . ?
F14 C223 F15 107.86(18) . . ?
F14 C223 C219 112.83(15) . . ?
F15 C223 F13 104.99(18) . . ?
F15 C223 C219 113.53(16) . . ?
F16 C224 F17 104.90(15) . . ?
F16 C224 F18 106.52(15) . . ?
F16 C224 C221 112.96(15) . . ?
F17 C224 C221 112.08(15) . . ?
F18 C224 F17 105.87(15) . . ?
F18 C224 C221 113.83(15) . . ?
C226 C225 C230 115.86(14) . . ?
C226 C225 B200 125.44(14) . . ?
C230 C225 B200 118.65(14) . . ?
C225 C226 C227 121.90(15) . . ?
C226 C227 C231 118.84(15) . . ?
C228 C227 C226 121.11(15) . . ?
C228 C227 C231 120.05(15) . . ?
C227 C228 C229 117.96(15) . . ?
C228 C229 C232 118.64(15) . . ?
C230 C229 C228 120.90(15) . . ?
C230 C229 C232 120.46(15) . . ?
C229 C230 C225 122.25(15) . . ?
F19 C231 C227 112.41(15) . . ?
F20 C231 F19 105.98(18) . . ?
F20 C231 C227 112.26(15) . . ?
F21 C231 F19 106.07(16) . . ?
F21 C231 F20 106.51(17) . . ?
F21 C231 C227 113.08(16) . . ?
F22 C232 F23 105.7(2) . . ?
F22 C232 F24 105.97(19) . . ?
F22 C232 C229 114.30(15) . . ?
F22A C232 F23A 107.3(5) . . ?
F22A C232 F24A 107.5(5) . . ?
F22A C232 C229 113.0(4) . . ?
F23 C232 C229 112.40(16) . . ?
F23A C232 C229 110.5(4) . . ?
F24 C232 F23 104.16(18) . . ?
F24 C232 C229 113.44(17) . . ?
F24A C232 F23A 106.0(5) . . ?
F24A C232 C229 112.1(4) . . ?
C201 B200 C209 103.56(12) . . ?
C201 B200 C217 112.98(12) . . ?
C201 B200 C225 112.96(13) . . ?
C217 B200 C209 111.92(13) . . ?
C217 B200 C225 105.04(12) . . ?
C225 B200 C209 110.56(12) . . ?

loop_
_geom_bond_atom_site_label_1
_geom_bond_atom_site_label_2
_geom_bond_distance
_geom_bond_site_symmetry_2
_geom_bond_publ_flag
Rh1 P2 2.3340(4) . ?
Rh1 P3 2.2801(4) . ?
Rh1 N101 2.1421(13) . ?
Rh1 C4 2.0025(16) . ?
Rh1 C15 2.0284(16) . ?
P2 C107 1.8407(17) . ?
P2 C109 1.8709(17) . ?
P2 C117 1.8391(18) . ?
P3 C108 1.8500(18) . ?
P3 C113 1.8516(17) . ?
P3 C130 1.8283(18) . ?
N101 C102 1.357(2) . ?
N101 C106 1.354(2) . ?
C4 C5 1.395(2) . ?
C4 C9 1.408(2) . ?
C5 C6 1.393(2) . ?
C6 C7 1.386(3) . ?
C7 C8 1.384(3) . ?
C8 C9 1.398(2) . ?
C9 C10 1.464(2) . ?
C10 C11 1.395(2) . ?
C10 C15 1.411(2) . ?
C11 C12 1.383(3) . ?
C12 C13 1.383(3) . ?
C13 C14 1.395(2) . ?
C14 C15 1.392(2) . ?
C102 C103 1.386(2) . ?
C102 C107 1.505(2) . ?
C103 C104 1.381(3) . ?
C104 C105 1.380(3) . ?
C105 C106 1.390(2) . ?
C106 C108 1.506(2) . ?
C109 C110 1.535(2) . ?
C109 C111 1.535(2) . ?
C109 C112 1.531(2) . ?
C113 C114 1.534(3) . ?
C113 C115 1.533(3) . ?
C113 C116 1.533(3) . ?
C117 C118 1.535(2) . ?
C118 C119 1.524(3) . ?
C119 C120 1.536(3) . ?
C120 C121 1.535(3) . ?
C121 C122 1.526(3) . ?
C122 C123 1.529(3) . ?
C123 C124 1.524(3) . ?
C124 C125 1.533(3) . ?
C125 C126 1.523(3) . ?
C126 C127 1.530(3) . ?
C127 C128 1.533(3) . ?
C128 C129 1.536(3) . ?
C129 C130 1.541(3) . ?
F1 C207 1.325(2) . ?
F2 C207 1.330(3) . ?
F3 C207 1.304(2) . ?
F4 C208 1.346(2) . ?
F5 C208 1.339(2) . ?
F6 C208 1.339(2) . ?
F7 C215 1.322(2) . ?
F8 C215 1.318(2) . ?
F9 C215 1.321(2) . ?
F10 C216 1.263(3) . ?
F10A C216 1.274(3) . ?
F11 C216 1.349(3) . ?
F11A C216 1.382(3) . ?
F12 C216 1.367(3) . ?
F12A C216 1.334(3) . ?
F13 C223 1.329(2) . ?
F14 C223 1.315(2) . ?
F15 C223 1.321(2) . ?
F16 C224 1.334(2) . ?
F17 C224 1.344(2) . ?
F18 C224 1.335(2) . ?
F19 C231 1.335(2) . ?
F20 C231 1.330(2) . ?
F21 C231 1.329(2) . ?
F22 C232 1.313(2) . ?
F22A C232 1.290(5) . ?
F23 C232 1.328(2) . ?
F23A C232 1.310(5) . ?
F24 C232 1.320(2) . ?
F24A C232 1.304(5) . ?
C201 C202 1.403(2) . ?
C201 C206 1.401(2) . ?
C201 B200 1.634(2) . ?
C202 C203 1.392(2) . ?
C203 C204 1.386(2) . ?
C203 C207 1.497(2) . ?
C204 C205 1.385(2) . ?
C205 C206 1.389(2) . ?
C205 C208 1.496(2) . ?
C209 C210 1.404(2) . ?
C209 C214 1.399(2) . ?
C209 B200 1.643(2) . ?
C210 C211 1.393(2) . ?
C211 C212 1.389(2) . ?
C211 C215 1.499(2) . ?
C212 C213 1.382(2) . ?
C213 C214 1.393(2) . ?
C213 C216 1.496(2) . ?
C217 C218 1.402(2) . ?
C217 C222 1.396(2) . ?
C217 B200 1.634(2) . ?
C218 C219 1.387(2) . ?
C219 C220 1.389(2) . ?
C219 C223 1.500(2) . ?
C220 C221 1.385(2) . ?
C221 C222 1.392(2) . ?
C221 C224 1.493(2) . ?
C225 C226 1.392(2) . ?
C225 C230 1.408(2) . ?
C225 B200 1.640(2) . ?
C226 C227 1.399(2) . ?
C227 C228 1.380(2) . ?
C227 C231 1.500(2) . ?
C228 C229 1.390(2) . ?
C229 C230 1.383(2) . ?
C229 C232 1.500(2) . ?
